data_7061023
loop_
_publ_author_name
'Garc\'ia-Raso, Angel'
'Terr\'on, Angel'
'Fiol, Juan J.'
'L\'opez-Zafra, Adela'
'Massanet, B\'arbara'
'Frontera, Antonio'
'Barcel\'o-Oliver, Miquel'

_publ_section_title
;
 Modified-amino acid/peptide pyrimidine analogs: synthesis, structural
 characterization and DFT studies of N-(pyrimidyl)gabapentine and
 N-(pyrimidyl)baclofen
;
_journal_issue 47
_journal_name_full 'New Journal of Chemistry'
_journal_page_first 22053
_journal_page_last 22061
_journal_paper_doi 10.1039/D1NJ04639J
_journal_volume 45
_journal_year 2021
_chemical_formula_moiety 'C14 H14 Cl N3 O2'
_chemical_formula_sum 'C14 H14 Cl N3 O2'
_chemical_formula_weight 291.73
_space_group_crystal_system monoclinic
_space_group_IT_number 14
_space_group_name_Hall '-P 2yn'
_space_group_name_H-M_alt 'P 1 21/n 1'
_atom_sites_solution_hydrogens mixed
_atom_sites_solution_primary dual
_audit_creation_date 2020-10-21
_audit_creation_method
;
Olex2 1.3
(compiled 2020.07.31 svn.rc2a77460 for OlexSys, GUI svn.r6145)
;
_audit_update_record
;
2021-09-01 deposited with the CCDC.	2021-10-15 downloaded from the CCDC.
;
_cell_angle_alpha 90
_cell_angle_beta 101.152(2)
_cell_angle_gamma 90
_cell_formula_units_Z 4
_cell_length_a 10.9144(5)
_cell_length_b 8.5835(4)
_cell_length_c 15.5150(6)
_cell_measurement_reflns_used 9970
_cell_measurement_temperature 273.15
_cell_measurement_theta_max 72.188
_cell_measurement_theta_min 4.566
_cell_volume 1426.06(11)
_computing_cell_refinement 'Bruker Apex3, 2016'
_computing_data_collection 'Bruker Apex3, 2016'
_computing_data_reduction 'SAINT v8.40A (Bruker, 2019)'
_computing_molecular_graphics 'Olex2 1.3 (Dolomanov et al., 2009)'
_computing_publication_material 'Olex2 1.3 (Dolomanov et al., 2009)'
_computing_structure_refinement 'XL  (Sheldrick, 2008)'
_computing_structure_solution 'SHELXT 2018/2 (Sheldrick, 2018)'
_diffrn_ambient_temperature 273.15
_diffrn_measured_fraction_theta_full 0.977
_diffrn_measured_fraction_theta_max 0.977
_diffrn_measurement_device_type 'D8 Venture'
_diffrn_measurement_method '\f and \w scans'
_diffrn_radiation_monochromator multilayer
_diffrn_radiation_type CuK\a
_diffrn_radiation_wavelength 1.54178
_diffrn_reflns_av_R_equivalents 0.0369
_diffrn_reflns_av_unetI/netI 0.0230
_diffrn_reflns_Laue_measured_fraction_full 0.977
_diffrn_reflns_Laue_measured_fraction_max 0.977
_diffrn_reflns_limit_h_max 12
_diffrn_reflns_limit_h_min -12
_diffrn_reflns_limit_k_max 10
_diffrn_reflns_limit_k_min -9
_diffrn_reflns_limit_l_max 18
_diffrn_reflns_limit_l_min -17
_diffrn_reflns_number 16820
_diffrn_reflns_point_group_measured_fraction_full 0.977
_diffrn_reflns_point_group_measured_fraction_max 0.977
_diffrn_reflns_theta_full 66.590
_diffrn_reflns_theta_max 66.590
_diffrn_reflns_theta_min 4.566
_diffrn_source 'high brilliance microfocus sealed tube'
_diffrn_source_current 1.2
_diffrn_source_power 0.06
_diffrn_source_voltage 50.0
_diffrn_standards_number 0
_exptl_absorpt_coefficient_mu 2.422
_exptl_absorpt_correction_T_max 0.7536
_exptl_absorpt_correction_T_min 0.5134
_exptl_absorpt_correction_type multi-scan
_exptl_absorpt_process_details
;
SADABS-2016/2 (Bruker,2016/2) was used for absorption correction.
wR2(int) was 0.1165 before and 0.0630 after correction.
The Ratio of minimum to maximum transmission is 0.6813.
The \l/2 correction factor is Not present.
;
_exptl_crystal_colour colourless
_exptl_crystal_colour_primary colourless
_exptl_crystal_density_diffrn 1.359
_exptl_crystal_description block
_exptl_crystal_F_000 608
_exptl_crystal_size_max 0.48
_exptl_crystal_size_mid 0.21
_exptl_crystal_size_min 0.12
_refine_diff_density_max 0.413
_refine_diff_density_min -0.430
_refine_diff_density_rms 0.036
_refine_ls_extinction_method none
_refine_ls_goodness_of_fit_ref 1.029
_refine_ls_hydrogen_treatment mixed
_refine_ls_matrix_type full
_refine_ls_number_parameters 185
_refine_ls_number_reflns 2462
_refine_ls_number_restraints 0
_refine_ls_restrained_S_all 1.029
_refine_ls_R_factor_all 0.0524
_refine_ls_R_factor_gt 0.0494
_refine_ls_shift/su_max 0.000
_refine_ls_shift/su_mean 0.000
_refine_ls_structure_factor_coef Fsqd
_refine_ls_weighting_details 'w=1/[\s^2^(Fo^2^)+(0.0723P)^2^+0.5573P] where P=(Fo^2^+2Fc^2^)/3'
_refine_ls_weighting_scheme calc
_refine_ls_wR_factor_gt 0.1347
_refine_ls_wR_factor_ref 0.1378
_reflns_Friedel_coverage 0.000
_reflns_number_gt 2260
_reflns_number_total 2462
_reflns_threshold_expression 'I > 2\s(I)'
_cod_data_source_file d1nj04639j2.cif
_cod_data_source_block 1_a
_cod_depositor_comments 'Adding full bibliography for 7061023--7061024.cif.'
_cod_database_code 7061023
_shelx_shelxl_version_number 2018/3
_shelx_space_group_comment
;
The symmetry employed for this shelxl refinement is uniquely defined
by the following loop, which should always be used as a source of
symmetry information in preference to the above space-group names.
They are only intended as comments.
;
_shelx_estimated_absorpt_t_max 0.760
_shelx_estimated_absorpt_t_min 0.389
_olex2_refinement_description
;
1. Fixed Uiso
 At 1.2 times of:
  All C(H) groups, All C(H,H) groups, All N(H) groups
2.a Ternary CH refined with riding coordinates:
 C9(H9)
2.b Secondary CH2 refined with riding coordinates:
 C10(H10A,H10B), C8(H8A,H8B)
2.c Aromatic/amide H refined with riding coordinates:
 N7(H7), C6(H6), C19(H19), C15(H15), C5(H5), C4(H4), C18(H18), C16(H16)
;
_olex2_exptl_crystal_mounting_method cryoloop
_olex2_submission_special_instructions 'No special instructions were received'

loop_
_space_group_symop_operation_xyz
'x, y, z'
'-x+1/2, y+1/2, -z+1/2'
'-x, -y, -z'
'x-1/2, -y-1/2, z-1/2'

loop_
_atom_site_label
_atom_site_type_symbol
_atom_site_fract_x
_atom_site_fract_y
_atom_site_fract_z
_atom_site_U_iso_or_equiv
_atom_site_adp_type
_atom_site_occupancy
_atom_site_site_symmetry_order
_atom_site_calc_flag
_atom_site_refinement_flags_posn
_atom_site_refinement_flags_adp
_atom_site_refinement_flags_occupancy
_atom_site_disorder_assembly
_atom_site_disorder_group
Cl20 Cl 0.29354(9) -0.16741(11) 0.38418(5) 0.1139(4) Uani 1 1 d . . . . .
O13 O 0.55613(18) 0.4016(2) 0.11701(10) 0.0814(6) Uani 1 1 d . . . . .
N1 N 0.91163(15) 0.71019(19) 0.50934(10) 0.0516(4) Uani 1 1 d . . . . .
O12 O 0.71207(15) 0.2841(2) 0.20401(10) 0.0803(5) Uani 1 1 d . . . . .
N7 N 0.72183(15) 0.6122(2) 0.44304(10) 0.0553(4) Uani 1 1 d . . . . .
H7 H 0.720609 0.685221 0.404921 0.066 Uiso 1 1 calc R U . . .
N3 N 0.81922(16) 0.5008(2) 0.57462(10) 0.0567(4) Uani 1 1 d . . . . .
C2 C 0.82012(17) 0.6061(2) 0.51089(11) 0.0457(4) Uani 1 1 d . . . . .
C10 C 0.5923(2) 0.4703(2) 0.26603(12) 0.0536(5) Uani 1 1 d . . . . .
H10A H 0.503799 0.494028 0.252301 0.064 Uiso 1 1 calc R U . . .
H10B H 0.637559 0.568134 0.269719 0.064 Uiso 1 1 calc R U . . .
C11 C 0.62557(18) 0.3743(2) 0.19299(12) 0.0503(5) Uani 1 1 d . . . . .
C9 C 0.62252(17) 0.3885(2) 0.35547(12) 0.0482(4) Uani 1 1 d . . . . .
H9 H 0.708106 0.348730 0.363024 0.058 Uiso 1 1 calc R U . . .
C14 C 0.53733(17) 0.2502(2) 0.36058(11) 0.0480(4) Uani 1 1 d . . . . .
C8 C 0.61838(18) 0.5036(2) 0.43047(12) 0.0534(5) Uani 1 1 d . . . . .
H8A H 0.540564 0.561270 0.417754 0.064 Uiso 1 1 calc R U . . .
H8B H 0.620149 0.445870 0.484455 0.064 Uiso 1 1 calc R U . . .
C6 C 1.0072(2) 0.7090(3) 0.57750(13) 0.0611(5) Uani 1 1 d . . . . .
H6 H 1.071779 0.779994 0.578295 0.073 Uiso 1 1 calc R U . . .
C19 C 0.5869(2) 0.1031(3) 0.37828(15) 0.0624(5) Uani 1 1 d . . . . .
H19 H 0.672869 0.089583 0.385542 0.075 Uiso 1 1 calc R U . . .
C15 C 0.4090(2) 0.2659(3) 0.35042(15) 0.0628(6) Uani 1 1 d . . . . .
H15 H 0.373053 0.363711 0.338736 0.075 Uiso 1 1 calc R U . . .
C5 C 1.0141(2) 0.6075(3) 0.64626(14) 0.0662(6) Uani 1 1 d . . . . .
H5 H 1.080839 0.608293 0.693718 0.079 Uiso 1 1 calc R U . . .
C4 C 0.9170(2) 0.5048(3) 0.64105(14) 0.0628(6) Uani 1 1 d . . . . .
H4 H 0.919374 0.433699 0.686548 0.075 Uiso 1 1 calc R U . . .
C18 C 0.5125(3) -0.0244(3) 0.38549(17) 0.0771(7) Uani 1 1 d . . . . .
H18 H 0.547973 -0.122485 0.397415 0.093 Uiso 1 1 calc R U . . .
C17 C 0.3862(2) -0.0050(3) 0.37490(15) 0.0699(7) Uani 1 1 d . . . . .
C16 C 0.3330(2) 0.1388(3) 0.35730(16) 0.0730(7) Uani 1 1 d . . . . .
H16 H 0.246976 0.151137 0.350032 0.088 Uiso 1 1 calc R U . . .
H13 H 0.577(3) 0.333(5) 0.073(3) 0.126(12) Uiso 1 1 d . . . . .

loop_
_atom_site_aniso_label
_atom_site_aniso_U_11
_atom_site_aniso_U_22
_atom_site_aniso_U_33
_atom_site_aniso_U_23
_atom_site_aniso_U_13
_atom_site_aniso_U_12
Cl20 0.1306(7) 0.1090(7) 0.0962(6) 0.0065(4) 0.0069(5) -0.0705(5)
O13 0.1069(13) 0.0855(12) 0.0451(8) -0.0144(8) -0.0017(8) 0.0386(10)
N1 0.0608(9) 0.0528(9) 0.0402(8) -0.0001(7) 0.0074(7) -0.0121(7)
O12 0.0758(10) 0.1105(14) 0.0507(8) -0.0217(8) 0.0028(7) 0.0329(10)
N7 0.0630(10) 0.0623(10) 0.0395(8) 0.0024(7) 0.0072(7) -0.0163(8)
N3 0.0679(10) 0.0568(10) 0.0454(9) 0.0055(7) 0.0110(7) -0.0106(8)
C2 0.0561(10) 0.0464(10) 0.0358(8) -0.0053(7) 0.0119(7) -0.0050(8)
C10 0.0683(12) 0.0496(11) 0.0436(10) -0.0048(8) 0.0130(8) -0.0003(9)
C11 0.0551(10) 0.0525(11) 0.0440(10) -0.0042(8) 0.0110(8) -0.0026(9)
C9 0.0499(10) 0.0520(11) 0.0431(9) -0.0030(8) 0.0098(7) -0.0009(8)
C14 0.0521(10) 0.0533(11) 0.0385(9) -0.0048(8) 0.0089(7) -0.0026(8)
C8 0.0543(10) 0.0637(13) 0.0446(10) -0.0060(9) 0.0154(8) -0.0100(9)
C6 0.0626(12) 0.0680(14) 0.0502(11) -0.0006(10) 0.0045(9) -0.0177(10)
C19 0.0606(12) 0.0558(12) 0.0676(13) 0.0020(10) 0.0043(10) -0.0011(10)
C15 0.0582(12) 0.0626(13) 0.0688(13) -0.0089(11) 0.0150(10) -0.0010(10)
C5 0.0644(12) 0.0819(16) 0.0477(11) 0.0068(10) -0.0009(9) -0.0064(11)
C4 0.0726(13) 0.0680(14) 0.0467(10) 0.0113(9) 0.0093(9) -0.0018(11)
C18 0.0903(18) 0.0562(14) 0.0783(16) 0.0073(12) 0.0000(13) -0.0095(12)
C17 0.0830(16) 0.0728(16) 0.0528(12) -0.0027(11) 0.0103(10) -0.0285(13)
C16 0.0572(12) 0.0923(19) 0.0720(15) -0.0164(13) 0.0182(10) -0.0169(12)

loop_
_atom_type_symbol
_atom_type_description
_atom_type_scat_dispersion_real
_atom_type_scat_dispersion_imag
_atom_type_scat_source
C C 0.0181 0.0091 'International Tables Vol C Tables 4.2.6.8 and 6.1.1.4'
H H 0.0000 0.0000 'International Tables Vol C Tables 4.2.6.8 and 6.1.1.4'
N N 0.0311 0.0180 'International Tables Vol C Tables 4.2.6.8 and 6.1.1.4'
O O 0.0492 0.0322 'International Tables Vol C Tables 4.2.6.8 and 6.1.1.4'
Cl Cl 0.3639 0.7018 'International Tables Vol C Tables 4.2.6.8 and 6.1.1.4'

loop_
_geom_angle_atom_site_label_1
_geom_angle_atom_site_label_2
_geom_angle_atom_site_label_3
_geom_angle
_geom_angle_site_symmetry_1
_geom_angle_site_symmetry_3
_geom_angle_publ_flag
C11 O13 H13 111(2) . . ?
C6 N1 C2 116.78(17) . . ?
C2 N7 H7 117.9 . . ?
C2 N7 C8 124.11(17) . . ?
C8 N7 H7 117.9 . . ?
C4 N3 C2 115.69(17) . . ?
N1 C2 N7 116.17(16) . . ?
N3 C2 N1 124.95(17) . . ?
N3 C2 N7 118.87(17) . . ?
H10A C10 H10B 107.8 . . ?
C11 C10 H10A 109.0 . . ?
C11 C10 H10B 109.0 . . ?
C11 C10 C9 112.99(17) . . ?
C9 C10 H10A 109.0 . . ?
C9 C10 H10B 109.0 . . ?
O13 C11 C10 113.80(18) . . ?
O12 C11 O13 123.34(18) . . ?
O12 C11 C10 122.80(18) . . ?
C10 C9 H9 107.5 . . ?
C10 C9 C8 111.03(16) . . ?
C14 C9 C10 112.25(15) . . ?
C14 C9 H9 107.5 . . ?
C14 C9 C8 110.82(14) . . ?
C8 C9 H9 107.5 . . ?
C19 C14 C9 120.29(17) . . ?
C19 C14 C15 117.4(2) . . ?
C15 C14 C9 122.26(19) . . ?
N7 C8 C9 112.36(15) . . ?
N7 C8 H8A 109.1 . . ?
N7 C8 H8B 109.1 . . ?
C9 C8 H8A 109.1 . . ?
C9 C8 H8B 109.1 . . ?
H8A C8 H8B 107.9 . . ?
N1 C6 H6 118.7 . . ?
N1 C6 C5 122.7(2) . . ?
C5 C6 H6 118.7 . . ?
C14 C19 H19 119.1 . . ?
C14 C19 C18 121.8(2) . . ?
C18 C19 H19 119.1 . . ?
C14 C15 H15 119.3 . . ?
C14 C15 C16 121.4(2) . . ?
C16 C15 H15 119.3 . . ?
C6 C5 H5 122.0 . . ?
C6 C5 C4 116.01(19) . . ?
C4 C5 H5 122.0 . . ?
N3 C4 C5 123.88(19) . . ?
N3 C4 H4 118.1 . . ?
C5 C4 H4 118.1 . . ?
C19 C18 H18 120.4 . . ?
C17 C18 C19 119.3(2) . . ?
C17 C18 H18 120.4 . . ?
C18 C17 Cl20 118.7(2) . . ?
C18 C17 C16 120.9(2) . . ?
C16 C17 Cl20 120.5(2) . . ?
C15 C16 H16 120.4 . . ?
C17 C16 C15 119.2(2) . . ?
C17 C16 H16 120.4 . . ?

loop_
_geom_bond_atom_site_label_1
_geom_bond_atom_site_label_2
_geom_bond_distance
_geom_bond_site_symmetry_2
_geom_bond_publ_flag
Cl20 C17 1.744(2) . ?
O13 C11 1.294(2) . ?
O13 H13 0.96(4) . ?
N1 C2 1.344(2) . ?
N1 C6 1.334(3) . ?
O12 C11 1.207(2) . ?
N7 H7 0.8600 . ?
N7 C2 1.351(2) . ?
N7 C8 1.448(2) . ?
N3 C2 1.341(2) . ?
N3 C4 1.333(3) . ?
C10 H10A 0.9700 . ?
C10 H10B 0.9700 . ?
C10 C11 1.501(3) . ?
C10 C9 1.533(3) . ?
C9 H9 0.9800 . ?
C9 C14 1.519(3) . ?
C9 C8 1.534(3) . ?
C14 C19 1.380(3) . ?
C14 C15 1.385(3) . ?
C8 H8A 0.9700 . ?
C8 H8B 0.9700 . ?
C6 H6 0.9300 . ?
C6 C5 1.368(3) . ?
C19 H19 0.9300 . ?
C19 C18 1.380(3) . ?
C15 H15 0.9300 . ?
C15 C16 1.387(3) . ?
C5 H5 0.9300 . ?
C5 C4 1.369(3) . ?
C4 H4 0.9300 . ?
C18 H18 0.9300 . ?
C18 C17 1.367(4) . ?
C17 C16 1.368(4) . ?
C16 H16 0.9300 . ?

loop_
_geom_hbond_atom_site_label_D
_geom_hbond_atom_site_label_H
_geom_hbond_atom_site_label_A
_geom_hbond_distance_DH
_geom_hbond_distance_HA
_geom_hbond_distance_DA
_geom_hbond_angle_DHA
_geom_hbond_site_symmetry_A
_geom_hbond_publ_flag
N7 H7 O12 0.86 2.14 2.922(2) 150.3 2_655 yes
O13 H13 N1 0.96(4) 1.68(4) 2.633(2) 170(3) 2_645 yes

loop_
_geom_torsion_atom_site_label_1
_geom_torsion_atom_site_label_2
_geom_torsion_atom_site_label_3
_geom_torsion_atom_site_label_4
_geom_torsion
_geom_torsion_site_symmetry_1
_geom_torsion_site_symmetry_2
_geom_torsion_site_symmetry_3
_geom_torsion_site_symmetry_4
_geom_torsion_publ_flag
Cl20 C17 C16 C15 179.90(17) . . . . ?
N1 C6 C5 C4 0.6(4) . . . . ?
C2 N1 C6 C5 0.2(3) . . . . ?
C2 N7 C8 C9 -106.5(2) . . . . ?
C2 N3 C4 C5 -0.2(3) . . . . ?
C10 C9 C14 C19 121.3(2) . . . . ?
C10 C9 C14 C15 -60.5(2) . . . . ?
C10 C9 C8 N7 -70.8(2) . . . . ?
C11 C10 C9 C14 -69.5(2) . . . . ?
C11 C10 C9 C8 165.79(16) . . . . ?
C9 C10 C11 O13 150.86(19) . . . . ?
C9 C10 C11 O12 -31.6(3) . . . . ?
C9 C14 C19 C18 178.4(2) . . . . ?
C9 C14 C15 C16 -178.51(19) . . . . ?
C14 C9 C8 N7 163.76(16) . . . . ?
C14 C19 C18 C17 0.0(4) . . . . ?
C14 C15 C16 C17 0.3(3) . . . . ?
C8 N7 C2 N1 175.94(17) . . . . ?
C8 N7 C2 N3 -5.1(3) . . . . ?
C8 C9 C14 C19 -113.9(2) . . . . ?
C8 C9 C14 C15 64.3(2) . . . . ?
C6 N1 C2 N7 177.74(18) . . . . ?
C6 N1 C2 N3 -1.1(3) . . . . ?
C6 C5 C4 N3 -0.6(4) . . . . ?
C19 C14 C15 C16 -0.3(3) . . . . ?
C19 C18 C17 Cl20 179.97(19) . . . . ?
C19 C18 C17 C16 0.0(4) . . . . ?
C15 C14 C19 C18 0.2(3) . . . . ?
C4 N3 C2 N1 1.1(3) . . . . ?
C4 N3 C2 N7 -177.72(19) . . . . ?
C18 C17 C16 C15 -0.2(4) . . . . ?
